data_1545755
loop_
_publ_author_name
'Laugeois, Maxime'
'Ling, Johanne'
'F\'erard, Charl\`ene'
'Michelet, V\'eronique'
'Ratovelomanana-Vidal, Virginie'
'Vitale, Maxime R.'

_publ_section_title
;
 Palladium(0)-Catalyzed Dearomative [3 + 2] Cycloaddition of
 3-Nitroindoles with Vinylcyclopropanes: An Entry to Stereodefined
 2,3-Fused Cyclopentannulated Indoline Derivatives
;
_journal_name_full 'Organic Letters'
_journal_paper_doi 10.1021/acs.orglett.7b00784
_journal_year 2017
_chemical_formula_moiety 'C22  H16  N4  O3'
_chemical_formula_sum 'C22 H16 N4 O3'
_chemical_formula_weight 384.39
_space_group_crystal_system monoclinic
_space_group_IT_number 14
_space_group_name_Hall '-P 2yn'
_space_group_name_H-M_alt 'P 1 21/n 1'
_symmetry_space_group_name_Hall '-P 2yn'
_symmetry_space_group_name_H-M 'P 1 21/n 1'
_atom_sites_solution_hydrogens geom
_atom_sites_solution_primary dual
_atom_sites_solution_secondary difmap
_audit_creation_method SHELXL-2014/7
_cell_angle_alpha 90
_cell_angle_beta 104.310(4)
_cell_angle_gamma 90
_cell_formula_units_Z 8
_cell_length_a 23.507(3)
_cell_length_b 6.5815(6)
_cell_length_c 25.139(3)
_cell_measurement_reflns_used 400
_cell_measurement_temperature 200(2)
_cell_measurement_theta_max 61.61
_cell_measurement_theta_min 4.61
_cell_volume 3768.6(7)
_computing_cell_refinement 'Bruker SAINT'
_computing_data_collection 'Bruker Apex2'
_computing_data_reduction 'Bruker SAINT'
_computing_molecular_graphics 'DIAMOND (Brandenburg, 2006)'
_computing_publication_material 'WinGX publication routines (Farrugia, 2012)'
_computing_structure_refinement 'SHELXL-2014/7 (Sheldrick, 2014)'
_computing_structure_solution 'SHELXT-2014 (Sheldrick, 2014)'
_diffrn_ambient_temperature 200(2)
_diffrn_measured_fraction_theta_full 0.996
_diffrn_measured_fraction_theta_max 0.993
_diffrn_measurement_device_type 'Bruker APEX-II CCD'
_diffrn_measurement_method '\f and \w scans'
_diffrn_radiation_monochromator 'multi layer miror'
_diffrn_radiation_type CuK\a
_diffrn_radiation_wavelength 1.54178
_diffrn_reflns_av_R_equivalents 0.1017
_diffrn_reflns_av_unetI/netI 0.0840
_diffrn_reflns_Laue_measured_fraction_full 0.996
_diffrn_reflns_Laue_measured_fraction_max 0.993
_diffrn_reflns_limit_h_max 26
_diffrn_reflns_limit_h_min -28
_diffrn_reflns_limit_k_max 7
_diffrn_reflns_limit_k_min -7
_diffrn_reflns_limit_l_max 30
_diffrn_reflns_limit_l_min -29
_diffrn_reflns_number 41536
_diffrn_reflns_point_group_measured_fraction_full 0.996
_diffrn_reflns_point_group_measured_fraction_max 0.993
_diffrn_reflns_theta_full 67.679
_diffrn_reflns_theta_max 68.362
_diffrn_reflns_theta_min 2.965
_diffrn_source 'micro focus sealed tube'
_exptl_absorpt_coefficient_mu 0.763
_exptl_absorpt_correction_T_max 0.753
_exptl_absorpt_correction_T_min 0.655
_exptl_absorpt_correction_type multi-scan
_exptl_absorpt_process_details
;
SADABS, Bruker AXS Inc., Madison, 
Wisconsin, USA. 
;
_exptl_crystal_colour colorless
_exptl_crystal_density_diffrn 1.355
_exptl_crystal_density_method 'not measured'
_exptl_crystal_description needle
_exptl_crystal_F_000 1600
_exptl_crystal_size_max 0.21
_exptl_crystal_size_mid 0.11
_exptl_crystal_size_min 0.09
_refine_diff_density_max 0.414
_refine_diff_density_min -0.207
_refine_diff_density_rms 0.045
_refine_ls_extinction_coef 0.00051(10)
_refine_ls_extinction_expression Fc^*^=kFc[1+0.001xFc^2^\l^3^/sin(2\q)]^-1/4^
_refine_ls_extinction_method 'SHELXL-2014/7 (Sheldrick 2014'
_refine_ls_goodness_of_fit_ref 1.041
_refine_ls_hydrogen_treatment constr
_refine_ls_matrix_type full
_refine_ls_number_parameters 524
_refine_ls_number_reflns 6853
_refine_ls_number_restraints 0
_refine_ls_restrained_S_all 1.041
_refine_ls_R_factor_all 0.0762
_refine_ls_R_factor_gt 0.0522
_refine_ls_shift/su_max 0.000
_refine_ls_shift/su_mean 0.000
_refine_ls_structure_factor_coef Fsqd
_refine_ls_weighting_details 'w=1/[\s^2^(Fo^2^)+(0.0299P)^2^+1.2496P] where P=(Fo^2^+2Fc^2^)/3'
_refine_ls_weighting_scheme calc
_refine_ls_wR_factor_gt 0.1227
_refine_ls_wR_factor_ref 0.1356
_reflns_Friedel_coverage 0.000
_reflns_number_gt 4903
_reflns_number_total 6853
_reflns_threshold_expression 'I > 2\s(I)'
_cod_data_source_file ol7b00784_si_002.cif
_cod_data_source_block shelx
_cod_database_code 1545755
_shelx_shelxl_version_number 2014/7
_shelx_space_group_comment
;
The symmetry employed for this shelxl refinement is uniquely defined
by the following loop, which should always be used as a source of
symmetry information in preference to the above space-group names.
They are only intended as comments.
;

loop_
_space_group_symop_operation_xyz
'x, y, z'
'-x+1/2, y+1/2, -z+1/2'
'-x, -y, -z'
'x-1/2, -y-1/2, z-1/2'

loop_
_atom_site_label
_atom_site_type_symbol
_atom_site_fract_x
_atom_site_fract_y
_atom_site_fract_z
_atom_site_U_iso_or_equiv
_atom_site_adp_type
_atom_site_occupancy
_atom_site_site_symmetry_order
_atom_site_calc_flag
_atom_site_refinement_flags_posn
_atom_site_refinement_flags_adp
O1 O 0.36206(8) 0.7013(3) 0.25182(7) 0.0605(5) Uani 1 1 d . .
O2 O 0.45935(10) 0.3944(3) 0.07679(9) 0.0806(7) Uani 1 1 d . .
O3 O 0.51172(8) 0.4193(3) 0.15919(8) 0.0576(5) Uani 1 1 d . .
N1 N 0.36412(8) 0.7050(3) 0.16386(7) 0.0349(4) Uani 1 1 d . .
N2 N 0.47435(8) 0.4823(3) 0.12009(9) 0.0442(5) Uani 1 1 d . .
N3 N 0.49253(11) 0.8354(4) 0.31959(10) 0.0658(7) Uani 1 1 d . .
N4 N 0.39051(9) 1.1973(3) 0.18279(9) 0.0509(5) Uani 1 1 d . .
C1 C 0.42797(9) 0.6942(3) 0.18087(9) 0.0342(5) Uani 1 1 d . .
H1 H 0.4407 0.5675 0.2025 0.041 Uiso 1 1 calc R U
C2 C 0.45949(9) 0.8850(3) 0.21281(9) 0.0352(5) Uani 1 1 d . .
C3 C 0.51570(10) 0.9015(4) 0.19231(10) 0.0445(6) Uani 1 1 d . .
H3A H 0.5333 1.0386 0.1994 0.053 Uiso 1 1 calc R U
H3B H 0.5450 0.7991 0.2103 0.053 Uiso 1 1 calc R U
C4 C 0.49483(10) 0.8614(4) 0.13143(10) 0.0441(6) Uani 1 1 d . .
H4 H 0.4735 0.9862 0.1147 0.053 Uiso 1 1 calc R U
C5 C 0.44770(10) 0.6899(3) 0.12652(9) 0.0357(5) Uani 1 1 d . .
C6 C 0.39245(10) 0.7219(3) 0.08282(9) 0.0351(5) Uani 1 1 d . .
C7 C 0.38529(11) 0.7458(3) 0.02699(9) 0.0407(5) Uani 1 1 d . .
H7 H 0.4182 0.7397 0.0114 0.049 Uiso 1 1 calc R U
C8 C 0.32942(11) 0.7789(3) -0.00595(10) 0.0436(6) Uani 1 1 d . .
H8 H 0.3236 0.7934 -0.0445 0.052 Uiso 1 1 calc R U
C9 C 0.28230(11) 0.7907(3) 0.01738(10) 0.0416(6) Uani 1 1 d . .
H9 H 0.2443 0.8147 -0.0057 0.050 Uiso 1 1 calc R U
C10 C 0.28844(10) 0.7686(3) 0.07337(9) 0.0376(5) Uani 1 1 d . .
H10 H 0.2556 0.7777 0.0889 0.045 Uiso 1 1 calc R U
C11 C 0.34470(10) 0.7325(3) 0.10592(9) 0.0334(5) Uani 1 1 d . .
C12 C 0.33407(10) 0.6953(4) 0.20388(10) 0.0413(5) Uani 1 1 d . .
C13 C 0.26918(10) 0.6718(4) 0.18795(9) 0.0425(6) Uani 1 1 d . .
C14 C 0.24565(11) 0.4847(4) 0.16954(10) 0.0504(6) Uani 1 1 d . .
H14 H 0.2706 0.3773 0.1642 0.060 Uiso 1 1 calc R U
C15 C 0.18589(13) 0.4541(5) 0.15899(11) 0.0632(8) Uani 1 1 d . .
H15 H 0.1696 0.3255 0.1464 0.076 Uiso 1 1 calc R U
C16 C 0.15018(13) 0.6095(6) 0.16668(12) 0.0730(10) Uani 1 1 d . .
H16 H 0.1090 0.5881 0.1592 0.088 Uiso 1 1 calc R U
C17 C 0.17299(13) 0.7968(6) 0.18517(12) 0.0715(9) Uani 1 1 d . .
H17 H 0.1476 0.9038 0.1900 0.086 Uiso 1 1 calc R U
C18 C 0.23328(12) 0.8286(5) 0.19674(11) 0.0569(7) Uani 1 1 d . .
H18 H 0.2496 0.9559 0.2105 0.068 Uiso 1 1 calc R U
C19 C 0.47537(11) 0.8566(4) 0.27326(10) 0.0464(6) Uani 1 1 d . .
C20 C 0.42143(10) 1.0641(4) 0.19819(9) 0.0363(5) Uani 1 1 d . .
C21 C 0.54223(11) 0.8236(4) 0.10232(11) 0.0495(6) Uani 1 1 d . .
H21 H 0.5644 0.7020 0.1103 0.059 Uiso 1 1 calc R U
C22 C 0.55448(15) 0.9472(5) 0.06711(14) 0.0775(10) Uani 1 1 d . .
H22A H 0.5330 1.0700 0.0584 0.093 Uiso 1 1 calc R U
H22B H 0.5851 0.9157 0.0498 0.093 Uiso 1 1 calc R U
O4 O 0.64108(7) 0.0924(3) 0.29507(7) 0.0550(5) Uani 1 1 d . .
O5 O 0.64164(8) -0.1481(3) 0.51182(8) 0.0579(5) Uani 1 1 d . .
O6 O 0.56100(7) -0.1061(3) 0.44947(7) 0.0528(5) Uani 1 1 d . .
N5 N 0.68048(7) 0.1511(3) 0.38419(7) 0.0290(4) Uani 1 1 d . .
N6 N 0.61053(8) -0.0539(3) 0.47432(8) 0.0384(4) Uani 1 1 d . .
N7 N 0.51434(10) 0.3386(4) 0.27849(10) 0.0596(6) Uani 1 1 d . .
N8 N 0.65688(10) 0.6646(3) 0.38535(10) 0.0537(6) Uani 1 1 d . .
C23 C 0.62206(8) 0.1556(3) 0.39422(8) 0.0286(4) Uani 1 1 d . .
H23 H 0.5989 0.0343 0.3773 0.034 Uiso 1 1 calc R U
C24 C 0.58591(9) 0.3550(3) 0.37632(9) 0.0327(5) Uani 1 1 d . .
C25 C 0.54988(9) 0.3735(4) 0.41980(10) 0.0398(5) Uani 1 1 d . .
H25A H 0.5341 0.5126 0.4205 0.048 Uiso 1 1 calc R U
H25B H 0.5169 0.2753 0.4126 0.048 Uiso 1 1 calc R U
C26 C 0.59466(10) 0.3243(4) 0.47354(9) 0.0384(5) Uani 1 1 d . .
H26 H 0.6210 0.4452 0.4830 0.046 Uiso 1 1 calc R U
C27 C 0.63215(9) 0.1497(3) 0.45737(8) 0.0306(5) Uani 1 1 d . .
C28 C 0.69724(9) 0.1714(3) 0.47826(9) 0.0306(5) Uani 1 1 d . .
C29 C 0.72994(10) 0.1969(3) 0.53175(9) 0.0363(5) Uani 1 1 d . .
H29 H 0.7114 0.1980 0.5613 0.044 Uiso 1 1 calc R U
C30 C 0.79030(10) 0.2207(3) 0.54142(9) 0.0378(5) Uani 1 1 d . .
H30 H 0.8136 0.2363 0.5779 0.045 Uiso 1 1 calc R U
C31 C 0.81655(10) 0.2216(3) 0.49782(10) 0.0377(5) Uani 1 1 d . .
H31 H 0.8580 0.2363 0.5050 0.045 Uiso 1 1 calc R U
C32 C 0.78398(9) 0.2018(3) 0.44386(9) 0.0350(5) Uani 1 1 d . .
H32 H 0.8023 0.2074 0.4142 0.042 Uiso 1 1 calc R U
C33 C 0.72391(8) 0.1736(3) 0.43455(8) 0.0286(4) Uani 1 1 d . .
C34 C 0.68537(9) 0.1016(4) 0.33260(9) 0.0367(5) Uani 1 1 d . .
C35 C 0.74482(9) 0.0585(4) 0.32380(9) 0.0370(5) Uani 1 1 d . .
C36 C 0.77259(10) -0.1249(4) 0.34045(10) 0.0457(6) Uani 1 1 d . .
H36 H 0.7556 -0.2196 0.3606 0.055 Uiso 1 1 calc R U
C37 C 0.82528(11) -0.1693(4) 0.32757(11) 0.0535(7) Uani 1 1 d . .
H37 H 0.8444 -0.2951 0.3386 0.064 Uiso 1 1 calc R U
C38 C 0.84999(10) -0.0306(5) 0.29876(11) 0.0554(7) Uani 1 1 d . .
H38 H 0.8858 -0.0622 0.2895 0.066 Uiso 1 1 calc R U
C39 C 0.82305(10) 0.1531(5) 0.28333(11) 0.0551(7) Uani 1 1 d . .
H39 H 0.8407 0.2493 0.2642 0.066 Uiso 1 1 calc R U
C40 C 0.77028(10) 0.1978(4) 0.29564(10) 0.0467(6) Uani 1 1 d . .
H40 H 0.7515 0.3243 0.2847 0.056 Uiso 1 1 calc R U
C41 C 0.54730(10) 0.3443(3) 0.32056(10) 0.0406(5) Uani 1 1 d . .
C42 C 0.62539(9) 0.5301(3) 0.37967(9) 0.0366(5) Uani 1 1 d . .
C43 C 0.56962(11) 0.2848(4) 0.52170(11) 0.0499(6) Uani 1 1 d . .
H43 H 0.5411 0.1805 0.5185 0.060 Uiso 1 1 calc R U
C44 C 0.58459(12) 0.3850(5) 0.56790(11) 0.0588(7) Uani 1 1 d . .
H44A H 0.6130 0.4902 0.5724 0.071 Uiso 1 1 calc R U
H44B H 0.5670 0.3526 0.5971 0.071 Uiso 1 1 calc R U

loop_
_atom_site_aniso_label
_atom_site_aniso_U_11
_atom_site_aniso_U_22
_atom_site_aniso_U_33
_atom_site_aniso_U_23
_atom_site_aniso_U_13
_atom_site_aniso_U_12
O1 0.0511(11) 0.0962(15) 0.0332(10) -0.0034(10) 0.0087(8) -0.0173(10)
O2 0.0934(16) 0.0733(15) 0.0621(14) -0.0264(12) -0.0052(11) 0.0335(12)
O3 0.0440(10) 0.0651(12) 0.0584(12) 0.0111(10) 0.0026(8) 0.0100(9)
N1 0.0338(9) 0.0383(10) 0.0311(10) 0.0023(8) 0.0049(7) -0.0087(8)
N2 0.0366(10) 0.0510(12) 0.0444(12) -0.0002(10) 0.0088(9) 0.0019(9)
N3 0.0723(16) 0.0733(17) 0.0421(14) 0.0002(12) -0.0042(11) -0.0052(13)
N4 0.0459(12) 0.0443(13) 0.0567(14) -0.0030(11) 0.0018(10) 0.0016(10)
C1 0.0355(11) 0.0338(12) 0.0320(11) 0.0020(9) 0.0058(9) -0.0055(9)
C2 0.0349(11) 0.0327(12) 0.0352(12) -0.0002(9) 0.0033(9) -0.0027(9)
C3 0.0352(12) 0.0466(14) 0.0511(15) -0.0040(12) 0.0093(10) -0.0043(10)
C4 0.0407(13) 0.0496(14) 0.0425(13) 0.0004(11) 0.0114(10) -0.0102(11)
C5 0.0390(12) 0.0343(12) 0.0337(12) 0.0005(9) 0.0089(9) -0.0051(9)
C6 0.0392(12) 0.0306(11) 0.0337(12) 0.0011(9) 0.0057(9) -0.0057(9)
C7 0.0523(14) 0.0373(13) 0.0332(12) 0.0014(10) 0.0116(10) -0.0061(10)
C8 0.0601(15) 0.0340(12) 0.0308(12) 0.0023(10) 0.0003(11) -0.0065(11)
C9 0.0474(13) 0.0303(12) 0.0394(13) 0.0028(10) -0.0038(10) -0.0049(10)
C10 0.0391(12) 0.0309(12) 0.0392(13) 0.0024(10) 0.0026(9) -0.0043(9)
C11 0.0426(12) 0.0261(11) 0.0294(11) -0.0002(9) 0.0046(9) -0.0060(9)
C12 0.0426(13) 0.0444(14) 0.0381(13) -0.0011(11) 0.0119(10) -0.0096(10)
C13 0.0426(13) 0.0548(15) 0.0316(12) -0.0044(11) 0.0119(10) -0.0103(11)
C14 0.0479(14) 0.0632(17) 0.0424(14) -0.0099(13) 0.0156(11) -0.0178(12)
C15 0.0559(17) 0.089(2) 0.0482(16) -0.0111(15) 0.0190(13) -0.0299(16)
C16 0.0446(16) 0.130(3) 0.0462(16) -0.0099(19) 0.0154(13) -0.0196(19)
C17 0.0559(18) 0.110(3) 0.0491(17) -0.0076(18) 0.0131(13) 0.0183(18)
C18 0.0557(16) 0.0682(18) 0.0450(15) -0.0083(14) 0.0091(12) -0.0023(14)
C19 0.0490(14) 0.0452(14) 0.0384(15) -0.0024(11) -0.0018(11) -0.0037(11)
C20 0.0351(12) 0.0381(13) 0.0341(12) -0.0026(10) 0.0055(9) -0.0057(10)
C21 0.0424(13) 0.0521(15) 0.0568(16) 0.0021(13) 0.0174(11) -0.0041(11)
C22 0.082(2) 0.081(2) 0.088(2) 0.0265(19) 0.0552(19) 0.0172(18)
O4 0.0338(9) 0.0975(15) 0.0315(9) -0.0019(9) 0.0040(7) 0.0105(9)
O5 0.0596(11) 0.0529(11) 0.0583(12) 0.0258(9) 0.0088(9) -0.0041(9)
O6 0.0449(10) 0.0585(11) 0.0558(11) 0.0012(9) 0.0137(8) -0.0185(8)
N5 0.0263(8) 0.0326(9) 0.0287(9) -0.0003(7) 0.0078(7) 0.0010(7)
N6 0.0361(10) 0.0412(11) 0.0409(11) 0.0013(9) 0.0154(8) -0.0035(9)
N7 0.0546(13) 0.0618(15) 0.0514(14) 0.0017(11) -0.0081(11) 0.0071(11)
N8 0.0525(13) 0.0385(12) 0.0719(16) 0.0022(11) 0.0187(11) -0.0047(10)
C23 0.0269(10) 0.0280(11) 0.0315(11) 0.0003(8) 0.0084(8) -0.0002(8)
C24 0.0285(10) 0.0304(11) 0.0378(12) 0.0027(9) 0.0059(9) 0.0016(8)
C25 0.0324(11) 0.0422(13) 0.0465(13) 0.0002(11) 0.0127(9) 0.0042(10)
C26 0.0366(12) 0.0398(13) 0.0409(13) -0.0014(10) 0.0137(10) 0.0047(10)
C27 0.0312(10) 0.0312(11) 0.0300(11) 0.0012(9) 0.0091(8) -0.0009(8)
C28 0.0327(11) 0.0261(10) 0.0325(11) 0.0029(9) 0.0070(8) 0.0019(8)
C29 0.0428(12) 0.0312(11) 0.0336(12) 0.0030(9) 0.0068(9) 0.0027(9)
C30 0.0416(12) 0.0302(12) 0.0361(12) 0.0000(9) -0.0006(9) 0.0000(9)
C31 0.0325(11) 0.0297(11) 0.0467(14) 0.0014(10) 0.0022(9) -0.0026(9)
C32 0.0324(11) 0.0323(11) 0.0405(13) 0.0008(10) 0.0095(9) -0.0006(9)
C33 0.0286(10) 0.0260(10) 0.0304(11) 0.0010(8) 0.0059(8) 0.0002(8)
C34 0.0337(11) 0.0469(13) 0.0298(11) 0.0029(10) 0.0081(9) 0.0019(10)
C35 0.0300(11) 0.0531(14) 0.0276(11) -0.0024(10) 0.0067(8) 0.0048(10)
C36 0.0412(13) 0.0579(16) 0.0379(13) 0.0009(12) 0.0095(10) 0.0053(11)
C37 0.0418(14) 0.0649(17) 0.0499(15) -0.0089(13) 0.0037(11) 0.0124(13)
C38 0.0284(12) 0.090(2) 0.0476(15) -0.0125(15) 0.0093(11) 0.0005(13)
C39 0.0331(12) 0.086(2) 0.0465(15) 0.0044(14) 0.0108(11) -0.0090(13)
C40 0.0366(12) 0.0606(16) 0.0414(14) 0.0061(12) 0.0068(10) -0.0006(11)
C41 0.0377(12) 0.0345(12) 0.0465(15) 0.0035(10) 0.0044(11) 0.0034(10)
C42 0.0347(12) 0.0325(12) 0.0430(13) 0.0028(10) 0.0102(9) 0.0027(10)
C43 0.0477(14) 0.0557(16) 0.0537(16) 0.0051(13) 0.0264(12) 0.0100(12)
C44 0.0525(15) 0.083(2) 0.0447(15) 0.0001(14) 0.0193(12) 0.0224(14)

loop_
_atom_type_symbol
_atom_type_description
_atom_type_scat_dispersion_real
_atom_type_scat_dispersion_imag
_atom_type_scat_source
C C 0.0181 0.0091 'International Tables Vol C Tables 4.2.6.8 and 6.1.1.4'
H H 0.0000 0.0000 'International Tables Vol C Tables 4.2.6.8 and 6.1.1.4'
N N 0.0311 0.0180 'International Tables Vol C Tables 4.2.6.8 and 6.1.1.4'
O O 0.0492 0.0322 'International Tables Vol C Tables 4.2.6.8 and 6.1.1.4'

loop_
_geom_angle_atom_site_label_1
_geom_angle_atom_site_label_2
_geom_angle_atom_site_label_3
_geom_angle
C12 N1 C11 131.67(19)
C12 N1 C1 117.65(18)
C11 N1 C1 110.63(17)
O2 N2 O3 123.8(2)
O2 N2 C5 119.2(2)
O3 N2 C5 116.9(2)
N1 C1 C5 104.69(17)
N1 C1 C2 115.60(18)
C5 C1 C2 105.01(17)
N1 C1 H1 110.4
C5 C1 H1 110.4
C2 C1 H1 110.4
C20 C2 C19 109.90(19)
C20 C2 C3 112.34(19)
C19 C2 C3 109.44(19)
C20 C2 C1 109.37(17)
C19 C2 C1 112.91(18)
C3 C2 C1 102.76(18)
C4 C3 C2 103.68(18)
C4 C3 H3A 111.0
C2 C3 H3A 111.0
C4 C3 H3B 111.0
C2 C3 H3B 111.0
H3A C3 H3B 109.0
C21 C4 C3 115.4(2)
C21 C4 C5 116.1(2)
C3 C4 C5 104.62(19)
C21 C4 H4 106.7
C3 C4 H4 106.7
C5 C4 H4 106.7
C6 C5 N2 110.65(18)
C6 C5 C1 104.52(18)
N2 C5 C1 109.26(17)
C6 C5 C4 115.23(19)
N2 C5 C4 110.64(18)
C1 C5 C4 106.13(17)
C7 C6 C11 120.8(2)
C7 C6 C5 129.0(2)
C11 C6 C5 110.2(2)
C6 C7 C8 119.0(2)
C6 C7 H7 120.5
C8 C7 H7 120.5
C9 C8 C7 119.8(2)
C9 C8 H8 120.1
C7 C8 H8 120.1
C8 C9 C10 122.2(2)
C8 C9 H9 118.9
C10 C9 H9 118.9
C9 C10 C11 117.4(2)
C9 C10 H10 121.3
C11 C10 H10 121.3
C6 C11 C10 120.8(2)
C6 C11 N1 109.46(19)
C10 C11 N1 129.7(2)
O1 C12 N1 118.3(2)
O1 C12 C13 122.4(2)
N1 C12 C13 119.3(2)
C14 C13 C18 120.5(2)
C14 C13 C12 118.8(2)
C18 C13 C12 120.3(2)
C15 C14 C13 120.0(3)
C15 C14 H14 120.0
C13 C14 H14 120.0
C16 C15 C14 119.7(3)
C16 C15 H15 120.1
C14 C15 H15 120.1
C15 C16 C17 121.0(3)
C15 C16 H16 119.5
C17 C16 H16 119.5
C16 C17 C18 119.8(3)
C16 C17 H17 120.1
C18 C17 H17 120.1
C13 C18 C17 119.0(3)
C13 C18 H18 120.5
C17 C18 H18 120.5
N3 C19 C2 174.1(3)
N4 C20 C2 174.7(2)
C22 C21 C4 123.5(3)
C22 C21 H21 118.3
C4 C21 H21 118.3
C21 C22 H22A 120.0
C21 C22 H22B 120.0
H22A C22 H22B 120.0
C34 N5 C33 131.07(17)
C34 N5 C23 118.19(16)
C33 N5 C23 110.09(16)
O5 N6 O6 124.6(2)
O5 N6 C27 119.13(18)
O6 N6 C27 116.25(18)
N5 C23 C27 105.38(15)
N5 C23 C24 115.76(16)
C27 C23 C24 104.51(16)
N5 C23 H23 110.3
C27 C23 H23 110.3
C24 C23 H23 110.3
C42 C24 C41 108.93(19)
C42 C24 C25 110.28(19)
C41 C24 C25 111.15(18)
C42 C24 C23 110.52(17)
C41 C24 C23 113.36(18)
C25 C24 C23 102.48(17)
C26 C25 C24 103.33(17)
C26 C25 H25A 111.1
C24 C25 H25A 111.1
C26 C25 H25B 111.1
C24 C25 H25B 111.1
H25A C25 H25B 109.1
C43 C26 C25 115.5(2)
C43 C26 C27 116.34(19)
C25 C26 C27 103.62(18)
C43 C26 H26 106.9
C25 C26 H26 106.9
C27 C26 H26 106.9
C28 C27 N6 111.53(16)
C28 C27 C23 104.00(16)
N6 C27 C23 109.30(16)
C28 C27 C26 115.60(18)
N6 C27 C26 108.90(16)
C23 C27 C26 107.19(17)
C29 C28 C33 121.0(2)
C29 C28 C27 128.8(2)
C33 C28 C27 110.16(18)
C28 C29 C30 118.8(2)
C28 C29 H29 120.6
C30 C29 H29 120.6
C31 C30 C29 119.9(2)
C31 C30 H30 120.1
C29 C30 H30 120.1
C30 C31 C32 121.8(2)
C30 C31 H31 119.1
C32 C31 H31 119.1
C33 C32 C31 118.0(2)
C33 C32 H32 121.0
C31 C32 H32 121.0
C32 C33 C28 120.45(19)
C32 C33 N5 129.85(19)
C28 C33 N5 109.66(17)
O4 C34 N5 119.20(19)
O4 C34 C35 121.7(2)
N5 C34 C35 119.06(18)
C40 C35 C36 120.1(2)
C40 C35 C34 119.3(2)
C36 C35 C34 120.5(2)
C37 C36 C35 119.6(2)
C37 C36 H36 120.2
C35 C36 H36 120.2
C38 C37 C36 120.0(3)
C38 C37 H37 120.0
C36 C37 H37 120.0
C39 C38 C37 120.4(2)
C39 C38 H38 119.8
C37 C38 H38 119.8
C38 C39 C40 120.0(3)
C38 C39 H39 120.0
C40 C39 H39 120.0
C35 C40 C39 120.0(2)
C35 C40 H40 120.0
C39 C40 H40 120.0
N7 C41 C24 175.8(3)
N8 C42 C24 176.2(3)
C44 C43 C26 124.0(3)
C44 C43 H43 118.0
C26 C43 H43 118.0
C43 C44 H44A 120.0
C43 C44 H44B 120.0
H44A C44 H44B 120.0

loop_
_geom_bond_atom_site_label_1
_geom_bond_atom_site_label_2
_geom_bond_distance
O1 C12 1.223(3)
O2 N2 1.206(3)
O3 N2 1.218(3)
N1 C12 1.366(3)
N1 C11 1.426(3)
N1 C1 1.457(3)
N2 C5 1.528(3)
N3 C19 1.143(3)
N4 C20 1.144(3)
C1 C5 1.548(3)
C1 C2 1.573(3)
C1 H1 1.0000
C2 C20 1.471(3)
C2 C19 1.484(3)
C2 C3 1.536(3)
C3 C4 1.511(3)
C3 H3A 0.9900
C3 H3B 0.9900
C4 C21 1.497(3)
C4 C5 1.565(3)
C4 H4 1.0000
C5 C6 1.494(3)
C6 C7 1.381(3)
C6 C11 1.387(3)
C7 C8 1.386(3)
C7 H7 0.9500
C8 C9 1.378(4)
C8 H8 0.9500
C9 C10 1.387(3)
C9 H9 0.9500
C10 C11 1.393(3)
C10 H10 0.9500
C12 C13 1.486(3)
C13 C14 1.382(3)
C13 C18 1.385(4)
C14 C15 1.379(4)
C14 H14 0.9500
C15 C16 1.367(5)
C15 H15 0.9500
C16 C17 1.378(5)
C16 H16 0.9500
C17 C18 1.391(4)
C17 H17 0.9500
C18 H18 0.9500
C21 C22 1.286(4)
C21 H21 0.9500
C22 H22A 0.9500
C22 H22B 0.9500
O4 C34 1.221(3)
O5 N6 1.211(3)
O6 N6 1.227(2)
N5 C34 1.370(3)
N5 C33 1.424(3)
N5 C23 1.457(2)
N6 C27 1.530(3)
N7 C41 1.147(3)
N8 C42 1.140(3)
C23 C27 1.546(3)
C23 C24 1.568(3)
C23 H23 1.0000
C24 C42 1.469(3)
C24 C41 1.471(3)
C24 C25 1.544(3)
C25 C26 1.528(3)
C25 H25A 0.9900
C25 H25B 0.9900
C26 C43 1.494(3)
C26 C27 1.562(3)
C26 H26 1.0000
C27 C28 1.497(3)
C28 C29 1.384(3)
C28 C33 1.393(3)
C29 C30 1.388(3)
C29 H29 0.9500
C30 C31 1.384(3)
C30 H30 0.9500
C31 C32 1.389(3)
C31 H31 0.9500
C32 C33 1.386(3)
C32 H32 0.9500
C34 C35 1.495(3)
C35 C40 1.382(3)
C35 C36 1.387(3)
C36 C37 1.386(3)
C36 H36 0.9500
C37 C38 1.379(4)
C37 H37 0.9500
C38 C39 1.376(4)
C38 H38 0.9500
C39 C40 1.382(4)
C39 H39 0.9500
C40 H40 0.9500
C43 C44 1.306(4)
C43 H43 0.9500
C44 H44A 0.9500
C44 H44B 0.9500
